data_7110756
loop_
_publ_author_name
'Al-Sehemi, Abdullah G.'
'Atkinson, Robert S.'
'Fawcett, John'
'Russell, David R.'

_publ_section_title
;
 Kinetic resolution of amines by acylation using
 3-diacylaminoquinazolin-4(3H)-ones
;
_journal_issue 1
_journal_name_full 'Chemical Communications'
_journal_page_first 43
_journal_paper_doi 10.1039/a907970j
_journal_year 2000
_chemical_formula_moiety 'C27 H41 N3 O6 Si'
_chemical_formula_sum 'C27 H41 N3 O6 Si'
_chemical_formula_weight 531.72
_chemical_name_systematic
; 
 ? 
;
_space_group_IT_number 19
_symmetry_cell_setting orthorhombic
_symmetry_space_group_name_Hall 'P 2ac 2ab'
_symmetry_space_group_name_H-M 'P 21 21 21'
_atom_sites_solution_hydrogens geom
_atom_sites_solution_primary direct
_atom_sites_solution_secondary difmap
_audit_creation_method SHELXL-97
_cell_angle_alpha 90.00
_cell_angle_beta 90.00
_cell_angle_gamma 90.00
_cell_formula_units_Z 4
_cell_length_a 10.1464(12)
_cell_length_b 13.2964(18)
_cell_length_c 22.618(3)
_cell_measurement_reflns_used 33
_cell_measurement_temperature 190(2)
_cell_measurement_theta_max 12.56
_cell_measurement_theta_min 5.35
_cell_volume 3051.4(7)
_computing_cell_refinement 'XSCANS (Fait, 1991)'
_computing_data_collection 'XSCANS (Fait, 1991)'
_computing_data_reduction 'XSCANS (Fait, 1991)'
_computing_molecular_graphics 'SHELXL-97 (Sheldrick, 1997)'
_computing_publication_material 'SHELXL-97 (Sheldrick, 1997)'
_computing_structure_refinement 'SHELXL-97 (Sheldrick, 1997)'
_computing_structure_solution 'SHELXS-97 (Sheldrick, 1990)'
_diffrn_ambient_temperature 190(2)
_diffrn_measured_fraction_theta_full 0.995
_diffrn_measured_fraction_theta_max 0.995
_diffrn_measurement_device_type 'Siemens P4 diffractometer'
_diffrn_measurement_method 'omega scan'
_diffrn_radiation_monochromator graphite
_diffrn_radiation_source 'fine-focus sealed tube'
_diffrn_radiation_type MoK\a
_diffrn_radiation_wavelength 0.71073
_diffrn_reflns_av_R_equivalents 0.0130
_diffrn_reflns_av_sigmaI/netI 0.0595
_diffrn_reflns_limit_h_max 12
_diffrn_reflns_limit_h_min -1
_diffrn_reflns_limit_k_max 15
_diffrn_reflns_limit_k_min -1
_diffrn_reflns_limit_l_max 26
_diffrn_reflns_limit_l_min -1
_diffrn_reflns_number 3845
_diffrn_reflns_theta_full 24.99
_diffrn_reflns_theta_max 24.99
_diffrn_reflns_theta_min 2.53
_diffrn_standards_decay_% <1
_diffrn_standards_interval_count 100
_diffrn_standards_number 3
_exptl_absorpt_coefficient_mu 0.118
_exptl_absorpt_correction_type 'not applied'
_exptl_crystal_colour colourless
_exptl_crystal_density_diffrn 1.157
_exptl_crystal_density_method 'not measured'
_exptl_crystal_description block
_exptl_crystal_F_000 1144
_exptl_crystal_size_max 0.42
_exptl_crystal_size_mid 0.40
_exptl_crystal_size_min 0.37
_refine_diff_density_max 0.184
_refine_diff_density_min -0.169
_refine_diff_density_rms 0.034
_refine_ls_abs_structure_details 'Flack H D (1983), Acta Cryst. A39, 876-881'
_refine_ls_abs_structure_Flack 0.0(2)
_refine_ls_extinction_method none
_refine_ls_goodness_of_fit_ref 1.025
_refine_ls_hydrogen_treatment mixed
_refine_ls_matrix_type full
_refine_ls_number_parameters 334
_refine_ls_number_reflns 3639
_refine_ls_number_restraints 0
_refine_ls_restrained_S_all 1.025
_refine_ls_R_factor_all 0.1218
_refine_ls_R_factor_gt 0.0521
_refine_ls_shift/su_max 0.003
_refine_ls_shift/su_mean 0.000
_refine_ls_structure_factor_coef Fsqd
_refine_ls_weighting_details 'calc w=1/[\s^2^(Fo^2^)+(0.0454P)^2^+0.2254P] where P=(Fo^2^+2Fc^2^)/3'
_refine_ls_weighting_scheme calc
_refine_ls_wR_factor_gt 0.0919
_refine_ls_wR_factor_ref 0.1141
_reflns_number_gt 1987
_reflns_number_total 3639
_reflns_threshold_expression >2sigma(I)
_cod_data_source_file a907970jsup1.cif
_cod_data_source_block 8b
_cod_depositor_comments
;
The following automatic conversions were performed:

'_symmetry_cell_setting' value 'Orthorhombic' changed to
'orthorhombic' according to
/home/saulius/struct/CIF-dictionaries/cif_core.dic dictionary named
'cif_core.dic' version 2.4.2 from 2011-04-26.

Automatic conversion script
Id: cif_fix_values 1891 2012-01-12 08:04:46Z andrius 
;
_cod_original_sg_symbol_H-M P2(1)2(1)2(1)
_cod_database_code 7110756

loop_
_symmetry_equiv_pos_as_xyz
'x, y, z'
'-x+1/2, -y, z+1/2'
'-x, y+1/2, -z+1/2'
'x+1/2, -y+1/2, -z'

loop_
_atom_site_label
_atom_site_type_symbol
_atom_site_fract_x
_atom_site_fract_y
_atom_site_fract_z
_atom_site_U_iso_or_equiv
_atom_site_adp_type
_atom_site_occupancy
_atom_site_symmetry_multiplicity
_atom_site_calc_flag
_atom_site_refinement_flags
Si1 Si 0.66887(15) 1.21027(10) 0.85236(7) 0.0705(5) Uani 1 1 d .
O1 O 0.9255(4) 0.8430(3) 0.71217(15) 0.0946(13) Uani 1 1 d .
O2 O 1.0975(3) 0.8559(3) 0.84967(17) 0.0885(12) Uani 1 1 d .
O3 O 0.7379(4) 0.7465(2) 0.82011(16) 0.0780(11) Uani 1 1 d .
O4 O 0.8233(4) 0.6769(2) 0.92730(15) 0.0784(10) Uani 1 1 d .
O5 O 0.7015(3) 1.0964(2) 0.87845(12) 0.0608(9) Uani 1 1 d .
O6 O 0.7950(6) 0.8271(4) 0.96709(17) 0.1200(18) Uani 1 1 d .
N1 N 0.6171(4) 1.0205(3) 0.75991(19) 0.0627(11) Uani 1 1 d .
N2 N 0.8035(4) 0.9235(3) 0.78198(16) 0.0519(10) Uani 1 1 d .
N3 N 0.8834(4) 0.8761(3) 0.82421(15) 0.0513(10) Uani 1 1 d .
C1 C 0.6632(5) 0.9967(3) 0.8637(2) 0.0552(13) Uani 1 1 d .
H1B H 0.7168 0.9500 0.8870 0.066 Uiso 1 1 calc R
C2 C 0.6929(5) 0.9786(3) 0.7984(2) 0.0496(12) Uani 1 1 d .
C3 C 0.5171(5) 0.9762(4) 0.8776(2) 0.0720(15) Uani 1 1 d .
H3A H 0.4625 1.0219 0.8540 0.086 Uiso 1 1 calc R
C4 C 0.8332(6) 0.8985(4) 0.7229(2) 0.0635(13) Uani 1 1 d .
C5 C 0.7508(5) 0.9490(4) 0.6802(2) 0.0584(13) Uani 1 1 d .
C6 C 0.7741(6) 0.9389(4) 0.6191(2) 0.0810(17) Uani 1 1 d .
H6A H 0.8407 0.8967 0.6056 0.097 Uiso 1 1 calc R
C7 C 0.6988(8) 0.9912(5) 0.5799(3) 0.103(2) Uani 1 1 d .
H7A H 0.7131 0.9841 0.5395 0.124 Uiso 1 1 calc R
C8 C 0.6016(9) 1.0544(5) 0.6002(4) 0.115(3) Uani 1 1 d .
H8A H 0.5537 1.0918 0.5729 0.137 Uiso 1 1 calc R
C9 C 0.5723(7) 1.0645(4) 0.6591(3) 0.098(2) Uani 1 1 d .
H9A H 0.5045 1.1063 0.6717 0.118 Uiso 1 1 calc R
C10 C 0.6485(6) 1.0093(4) 0.6996(2) 0.0638(14) Uani 1 1 d .
C11 C 0.4929(6) 0.9972(4) 0.9428(3) 0.106(2) Uani 1 1 d .
H11A H 0.5165 1.0655 0.9515 0.160 Uiso 1 1 calc R
H11B H 0.5456 0.9525 0.9663 0.160 Uiso 1 1 calc R
H11C H 0.4014 0.9868 0.9517 0.160 Uiso 1 1 calc R
C12 C 0.4799(5) 0.8674(3) 0.8625(3) 0.0903(18) Uani 1 1 d .
H12A H 0.4956 0.8554 0.8212 0.136 Uiso 1 1 calc R
H12B H 0.3883 0.8567 0.8711 0.136 Uiso 1 1 calc R
H12C H 0.5324 0.8221 0.8857 0.136 Uiso 1 1 calc R
C13 C 0.4904(6) 1.2301(4) 0.8354(3) 0.120(2) Uani 1 1 d .
H13A H 0.4390 1.2174 0.8702 0.181 Uiso 1 1 calc R
H13B H 0.4639 1.1848 0.8045 0.181 Uiso 1 1 calc R
H13C H 0.4769 1.2982 0.8227 0.181 Uiso 1 1 calc R
C14 C 0.7666(6) 1.2356(4) 0.7838(2) 0.0906(18) Uani 1 1 d .
H14A H 0.8586 1.2257 0.7919 0.136 Uiso 1 1 calc R
H14B H 0.7522 1.3037 0.7713 0.136 Uiso 1 1 calc R
H14C H 0.7392 1.1904 0.7531 0.136 Uiso 1 1 calc R
C15 C 0.7245(6) 1.2952(4) 0.9141(3) 0.0861(17) Uani 1 1 d .
C16 C 0.6422(9) 1.2824(7) 0.9680(3) 0.203(5) Uani 1 1 d .
H16A H 0.5513 1.2933 0.9582 0.305 Uiso 1 1 calc R
H16B H 0.6691 1.3303 0.9974 0.305 Uiso 1 1 calc R
H16C H 0.6533 1.2155 0.9831 0.305 Uiso 1 1 calc R
C17 C 0.8669(8) 1.2784(6) 0.9293(3) 0.151(3) Uani 1 1 d .
H17A H 0.9198 1.2867 0.8944 0.226 Uiso 1 1 calc R
H17B H 0.8781 1.2115 0.9444 0.226 Uiso 1 1 calc R
H17C H 0.8938 1.3262 0.9587 0.226 Uiso 1 1 calc R
C18 C 0.7189(9) 1.4049(4) 0.8924(4) 0.172(4) Uani 1 1 d .
H18A H 0.7723 1.4120 0.8576 0.257 Uiso 1 1 calc R
H18B H 0.7515 1.4486 0.9228 0.257 Uiso 1 1 calc R
H18C H 0.6294 1.4224 0.8833 0.257 Uiso 1 1 calc R
C19 C 1.0145(5) 0.9114(4) 0.8307(2) 0.0649(14) Uani 1 1 d .
C20 C 1.0435(6) 1.0208(4) 0.8158(3) 0.0823(18) Uani 1 1 d .
H20A H 0.9673 1.0515 0.7963 0.099 Uiso 1 1 calc R
C21 C 1.0725(8) 1.0740(5) 0.8726(3) 0.145(3) Uani 1 1 d .
H21A H 0.9966 1.0709 0.8978 0.218 Uiso 1 1 calc R
H21B H 1.0936 1.1430 0.8645 0.218 Uiso 1 1 calc R
H21C H 1.1459 1.0422 0.8918 0.218 Uiso 1 1 calc R
C22 C 1.1629(8) 1.0257(5) 0.7761(3) 0.132(3) Uani 1 1 d .
H22A H 1.1443 0.9914 0.7397 0.197 Uiso 1 1 calc R
H22B H 1.2363 0.9941 0.7953 0.197 Uiso 1 1 calc R
H22C H 1.1839 1.0947 0.7679 0.197 Uiso 1 1 calc R
C23 C 0.8366(6) 0.7789(4) 0.8406(2) 0.0587(13) Uani 1 1 d .
C24 C 0.9160(5) 0.7226(4) 0.88814(19) 0.0593(13) Uani 1 1 d .
H24A H 0.9737 0.7690 0.9097 0.071 Uiso 1 1 calc R
C25 C 0.9952(7) 0.6371(4) 0.8614(2) 0.109(2) Uani 1 1 d .
H25A H 1.0435 0.6034 0.8921 0.163 Uiso 1 1 calc R
H25B H 1.0556 0.6636 0.8327 0.163 Uiso 1 1 calc R
H25C H 0.9365 0.5904 0.8426 0.163 Uiso 1 1 calc R
C26 C 0.7692(7) 0.7385(7) 0.9669(3) 0.0874(19) Uani 1 1 d .
C27 C 0.6788(6) 0.6859(6) 1.0080(2) 0.136(3) Uani 1 1 d .
H27A H 0.6757 0.6158 0.9981 0.204 Uiso 1 1 calc R
H27B H 0.5921 0.7143 1.0047 0.204 Uiso 1 1 calc R
H27C H 0.7100 0.6938 1.0478 0.204 Uiso 1 1 calc R

loop_
_atom_site_aniso_label
_atom_site_aniso_U_11
_atom_site_aniso_U_22
_atom_site_aniso_U_33
_atom_site_aniso_U_23
_atom_site_aniso_U_13
_atom_site_aniso_U_12
Si1 0.0628(9) 0.0526(8) 0.0961(11) 0.0019(8) 0.0009(10) 0.0033(9)
O1 0.085(3) 0.134(3) 0.066(2) -0.010(2) 0.009(2) 0.042(3)
O2 0.049(2) 0.099(3) 0.118(3) 0.040(2) -0.016(2) 0.011(2)
O3 0.068(2) 0.066(2) 0.099(3) 0.006(2) -0.021(2) -0.004(2)
O4 0.092(3) 0.076(2) 0.067(2) 0.008(2) 0.009(2) -0.003(2)
O5 0.057(2) 0.0501(17) 0.075(2) -0.0036(16) 0.0024(18) 0.0032(18)
O6 0.164(5) 0.116(3) 0.080(3) -0.015(3) 0.019(3) 0.031(4)
N1 0.053(3) 0.057(2) 0.078(3) 0.011(2) -0.018(3) 0.009(2)
N2 0.049(3) 0.059(2) 0.049(2) 0.002(2) -0.005(2) 0.010(2)
N3 0.045(2) 0.058(3) 0.051(2) 0.002(2) -0.008(2) 0.010(2)
C1 0.051(3) 0.046(3) 0.068(3) 0.004(2) 0.006(3) 0.008(3)
C2 0.048(3) 0.039(2) 0.062(3) 0.000(2) -0.003(3) 0.004(3)
C3 0.055(3) 0.066(3) 0.095(4) -0.001(3) 0.010(3) -0.001(3)
C4 0.061(3) 0.071(3) 0.059(3) -0.001(3) 0.000(3) -0.003(3)
C5 0.059(3) 0.059(3) 0.056(3) 0.005(3) -0.018(3) -0.016(3)
C6 0.091(5) 0.090(4) 0.062(4) 0.012(3) -0.011(4) -0.031(4)
C7 0.124(7) 0.109(5) 0.077(5) 0.027(4) -0.024(5) -0.039(5)
C8 0.137(7) 0.114(6) 0.092(6) 0.039(5) -0.057(6) -0.019(6)
C9 0.101(5) 0.099(5) 0.096(5) 0.028(4) -0.042(5) 0.003(4)
C10 0.066(4) 0.057(3) 0.069(4) 0.015(3) -0.023(3) -0.015(3)
C11 0.091(5) 0.106(5) 0.122(5) -0.020(4) 0.050(4) -0.008(4)
C12 0.069(4) 0.071(4) 0.131(5) 0.004(4) 0.006(4) -0.015(3)
C13 0.078(4) 0.080(4) 0.203(7) 0.005(5) -0.018(5) 0.025(4)
C14 0.106(5) 0.071(3) 0.095(4) 0.011(3) -0.009(4) -0.021(4)
C15 0.087(4) 0.061(3) 0.111(4) -0.021(3) 0.008(4) -0.003(4)
C16 0.252(10) 0.202(9) 0.156(7) -0.107(7) 0.115(8) -0.090(9)
C17 0.142(7) 0.155(7) 0.154(7) -0.087(6) -0.044(6) 0.005(6)
C18 0.237(10) 0.057(4) 0.222(8) -0.026(5) -0.036(9) -0.004(6)
C19 0.049(3) 0.077(4) 0.068(3) 0.011(3) -0.017(3) 0.004(3)
C20 0.060(4) 0.064(4) 0.123(5) 0.000(4) -0.022(4) 0.005(3)
C21 0.158(7) 0.123(6) 0.155(6) -0.059(5) 0.019(6) -0.013(6)
C22 0.164(8) 0.100(5) 0.131(6) 0.022(4) 0.034(6) -0.028(5)
C23 0.064(3) 0.052(3) 0.061(3) -0.001(3) 0.003(3) 0.013(3)
C24 0.067(3) 0.058(3) 0.053(3) 0.007(3) 0.005(3) 0.014(3)
C25 0.130(5) 0.101(5) 0.094(4) 0.010(4) 0.002(4) 0.067(4)
C26 0.083(4) 0.121(6) 0.058(4) 0.015(4) -0.002(4) 0.017(5)
C27 0.090(5) 0.232(8) 0.085(4) 0.052(5) 0.030(4) 0.013(6)

loop_
_atom_type_symbol
_atom_type_description
_atom_type_scat_dispersion_real
_atom_type_scat_dispersion_imag
_atom_type_scat_source
C C 0.0033 0.0016 'International Tables Vol C Tables 4.2.6.8 and 6.1.1.4'
H H 0.0000 0.0000 'International Tables Vol C Tables 4.2.6.8 and 6.1.1.4'
N N 0.0061 0.0033 'International Tables Vol C Tables 4.2.6.8 and 6.1.1.4'
O O 0.0106 0.0060 'International Tables Vol C Tables 4.2.6.8 and 6.1.1.4'
Si Si 0.0817 0.0704 'International Tables Vol C Tables 4.2.6.8 and 6.1.1.4'

loop_
_geom_angle_atom_site_label_1
_geom_angle_atom_site_label_2
_geom_angle_atom_site_label_3
_geom_angle
O5 Si1 C13 113.3(2)
O5 Si1 C14 110.7(2)
C13 Si1 C14 108.5(3)
O5 Si1 C15 103.0(2)
C13 Si1 C15 111.0(3)
C14 Si1 C15 110.3(3)
C26 O4 C24 115.3(4)
C1 O5 Si1 135.5(3)
C2 N1 C10 118.3(4)
C2 N2 N3 121.4(3)
C2 N2 C4 123.4(4)
N3 N2 C4 114.6(4)
N2 N3 C19 117.6(4)
N2 N3 C23 113.1(4)
C19 N3 C23 125.8(4)
O5 C1 C2 108.7(4)
O5 C1 C3 112.3(4)
C2 C1 C3 111.2(4)
N1 C2 N2 121.9(4)
N1 C2 C1 117.9(4)
N2 C2 C1 120.1(4)
C11 C3 C12 110.4(5)
C11 C3 C1 108.8(5)
C12 C3 C1 111.0(4)
O1 C4 N2 119.8(5)
O1 C4 C5 126.4(5)
N2 C4 C5 113.7(5)
C10 C5 C6 119.5(5)
C10 C5 C4 119.4(5)
C6 C5 C4 121.1(6)
C7 C6 C5 119.8(6)
C6 C7 C8 119.8(7)
C9 C8 C7 122.7(7)
C8 C9 C10 117.6(7)
C5 C10 C9 120.6(6)
C5 C10 N1 122.6(5)
C9 C10 N1 116.9(6)
C16 C15 C17 109.6(7)
C16 C15 C18 110.4(6)
C17 C15 C18 104.5(6)
C16 C15 Si1 111.8(4)
C17 C15 Si1 111.6(4)
C18 C15 Si1 108.7(5)
O2 C19 N3 119.5(5)
O2 C19 C20 122.1(5)
N3 C19 C20 118.4(5)
C21 C20 C22 109.5(5)
C21 C20 C19 107.5(5)
C22 C20 C19 109.1(5)
O3 C23 N3 120.6(5)
O3 C23 C24 122.6(5)
N3 C23 C24 116.6(5)
O4 C24 C25 106.1(4)
O4 C24 C23 107.2(4)
C25 C24 C23 111.3(4)
O6 C26 O4 120.9(6)
O6 C26 C27 126.3(8)
O4 C26 C27 112.8(7)

loop_
_geom_bond_atom_site_label_1
_geom_bond_atom_site_label_2
_geom_bond_distance
Si1 O5 1.658(3)
Si1 C13 1.869(6)
Si1 C14 1.871(5)
Si1 C15 1.883(6)
O1 C4 1.217(6)
O2 C19 1.199(5)
O3 C23 1.184(6)
O4 C26 1.332(7)
O4 C24 1.428(5)
O5 C1 1.422(5)
O6 C26 1.206(7)
N1 C2 1.289(5)
N1 C10 1.409(6)
N2 C2 1.390(5)
N2 N3 1.403(4)
N2 C4 1.409(6)
N3 C19 1.418(6)
N3 C23 1.426(6)
C1 C2 1.525(6)
C1 C3 1.539(7)
C3 C11 1.520(7)
C3 C12 1.534(6)
C4 C5 1.443(7)
C5 C10 1.383(6)
C5 C6 1.408(6)
C6 C7 1.361(8)
C7 C8 1.375(9)
C8 C9 1.371(9)
C9 C10 1.406(7)
C15 C16 1.487(8)
C15 C17 1.502(9)
C15 C18 1.539(8)
C19 C20 1.522(7)
C20 C21 1.494(8)
C20 C22 1.510(8)
C23 C24 1.538(6)
C24 C25 1.517(6)
C26 C27 1.481(8)
